data_2200001
loop_
_publ_author_name
'Xiang-Chao Zeng'
'Po-Run Liu'

_publ_section_title
;
 (<i>S</i>)-Methyl
 4-methyl-2-(1<i>H</i>-pyrrole-2-carboxamido)pentanoate
;
_journal_coeditor_code AC6205
_journal_issue 11
_journal_name_full 'Acta Crystallographica Section E'
_journal_page_first o3726
_journal_page_last o3727
_journal_paper_doi 10.1107/S1600536805032393
_journal_volume 61
_journal_year 2005
_chemical_formula_iupac 'C12 H18 N2 O3'
_chemical_formula_moiety 'C12 H18 N2 O3'
_chemical_formula_sum 'C12 H18 N2 O3'
_chemical_formula_weight 238.28
_chemical_name_systematic
;
(S)-Methyl 4-methyl-2-(1H-pyrrole-2-carboxamido)pentanoate
;
_space_group_IT_number 19
_symmetry_cell_setting orthorhombic
_symmetry_space_group_name_Hall 'P 2ac 2ab'
_symmetry_space_group_name_H-M 'P 21 21 21'
_atom_sites_solution_hydrogens geom
_atom_sites_solution_primary direct
_atom_sites_solution_secondary difmap
_audit_creation_method SHELXL-97
_cell_angle_alpha 90.00
_cell_angle_beta 90.00
_cell_angle_gamma 90.00
_cell_formula_units_Z 8
_cell_length_a 8.920(4)
_cell_length_b 16.282(8)
_cell_length_c 18.504(9)
_cell_measurement_reflns_used 941
_cell_measurement_temperature 298(2)
_cell_measurement_theta_max 21.88
_cell_measurement_theta_min 2.53
_cell_volume 2687(2)
_computing_cell_refinement 'SAINT-Plus (Bruker, 1999)'
_computing_data_collection 'SMART (Bruker, 1999)'
_computing_data_reduction SAINT-Plus
_computing_molecular_graphics SHELXTL
_computing_publication_material SHELXTL
_computing_structure_refinement SHELXTL
_computing_structure_solution 'SHELXTL (Bruker, 1997)'
_diffrn_ambient_temperature 298(2)
_diffrn_measured_fraction_theta_full 0.991
_diffrn_measured_fraction_theta_max 0.991
_diffrn_measurement_device_type 'Bruker SMART 1K CCD area-detector'
_diffrn_measurement_method '\f and \w'
_diffrn_radiation_monochromator graphite
_diffrn_radiation_source 'fine-focus sealed tube'
_diffrn_radiation_type MoK\a
_diffrn_radiation_wavelength 0.71073
_diffrn_reflns_av_R_equivalents 0.0306
_diffrn_reflns_av_sigmaI/netI 0.0256
_diffrn_reflns_limit_h_max 10
_diffrn_reflns_limit_h_min -11
_diffrn_reflns_limit_k_max 20
_diffrn_reflns_limit_k_min -18
_diffrn_reflns_limit_l_max 23
_diffrn_reflns_limit_l_min -21
_diffrn_reflns_number 14949
_diffrn_reflns_theta_full 27.06
_diffrn_reflns_theta_max 27.06
_diffrn_reflns_theta_min 2.50
_diffrn_standards_decay_% 0
_diffrn_standards_number 0
_exptl_absorpt_coefficient_mu 0.085
_exptl_absorpt_correction_T_max 0.985
_exptl_absorpt_correction_T_min 0.974
_exptl_absorpt_correction_type multi-scan
_exptl_absorpt_process_details '(SADABS; Sheldrick, 1996)'
_exptl_crystal_colour Colorless
_exptl_crystal_density_diffrn 1.178
_exptl_crystal_density_method 'not measured'
_exptl_crystal_description Block
_exptl_crystal_F_000 1024
_exptl_crystal_size_max 0.50
_exptl_crystal_size_mid 0.26
_exptl_crystal_size_min 0.18
_refine_diff_density_max 0.165
_refine_diff_density_min -0.165
_refine_ls_abs_structure_details 'Flack (1983)'
_refine_ls_abs_structure_Flack 0(10)
_refine_ls_extinction_method none
_refine_ls_goodness_of_fit_ref 1.015
_refine_ls_hydrogen_treatment constr
_refine_ls_matrix_type full
_refine_ls_number_parameters 314
_refine_ls_number_reflns 3301
_refine_ls_number_restraints 0
_refine_ls_restrained_S_all 1.015
_refine_ls_R_factor_all 0.0758
_refine_ls_R_factor_gt 0.0419
_refine_ls_shift/su_max 0.000
_refine_ls_shift/su_mean 0.000
_refine_ls_structure_factor_coef Fsqd
_refine_ls_weighting_details 'calc w=1/[\s^2^(Fo^2^)+(0.0622P)^2^+0.3014P] where P=(Fo^2^+2Fc^2^)/3'
_refine_ls_weighting_scheme calc
_refine_ls_wR_factor_gt 0.1013
_refine_ls_wR_factor_ref 0.1202
_reflns_number_gt 2196
_reflns_number_total 3301
_reflns_threshold_expression I>2\s(I)
_cod_data_source_file ac6205.cif
_cod_data_source_block I
_cod_depositor_comments
;
The following automatic conversions were performed:
'_symmetry_cell_setting' value 'Orthorhombic' changed to 'orthorhombic'
according to '/home/saulius/struct/CIF-dictionaries/cif_core.dic'
dictionary named 'cif_core.dic' version 2.4.1 from
2010-06-29.

'_exptl_absorpt_correction_type' value 'multi-Scan' changed
to 'multi-scan' according to
'/home/saulius/struct/CIF-dictionaries/cif_core.dic' dictionary named
'cif_core.dic' version 2.4.1 from 2010-06-29.

Automatic conversion script
Id: cif_fix_enum 1527 2010-12-29 10:47:43Z saulius 

The following automatic conversions were performed:

'_symmetry_cell_setting' value 'Orthorhombic' changed to
'orthorhombic' according to
/home/saulius/struct/CIF-dictionaries/cif_core.dic dictionary named
'cif_core.dic' version 2.4.1 from
2010-06-29.

'_exptl_absorpt_correction_type' value 'multi-Scan'
changed to 'multi-scan' according to
/home/saulius/struct/CIF-dictionaries/cif_core.dic dictionary named
'cif_core.dic' version 2.4.1 from 2010-06-29.

Automatic conversion script
Id: cif_fix_values 1715 2011-07-08 13:25:40Z adriana 
;
_cod_original_cell_volume 2688(2)
_cod_database_code 2200001
_cod_database_fobs_code 2200001

loop_
_symmetry_equiv_pos_as_xyz
'x, y, z'
'-x+1/2, -y, z+1/2'
'-x, y+1/2, -z+1/2'
'x+1/2, -y+1/2, -z'

loop_
_atom_site_label
_atom_site_fract_x
_atom_site_fract_y
_atom_site_fract_z
_atom_site_U_iso_or_equiv
_atom_site_adp_type
_atom_site_calc_flag
_atom_site_refinement_flags
_atom_site_occupancy
_atom_site_type_symbol
O1 0.3778(2) 0.57496(13) 0.58826(9) 0.0624(5) Uani d . 1 O
O2 0.5896(3) 0.54643(14) 0.43995(13) 0.0750(6) Uani d . 1 O
O3 0.7049(2) 0.46445(16) 0.51887(17) 0.0944(9) Uani d . 1 O
O4 0.3196(3) 0.55723(12) 0.85733(10) 0.0679(6) Uani d . 1 O
O5 0.2675(3) 0.73630(14) 0.70795(13) 0.0776(6) Uani d . 1 O
O6 0.4381(3) 0.79811(12) 0.77676(16) 0.0906(8) Uani d . 1 O
N1 0.1518(3) 0.68715(15) 0.55732(15) 0.0660(7) Uani d . 1 N
H1 0.1879 0.6944 0.5999 0.079 Uiso calc R 1 H
N2 0.3164(2) 0.49524(14) 0.49418(12) 0.0509(6) Uani d . 1 N
H2 0.2504 0.4818 0.4624 0.061 Uiso calc R 1 H
N3 0.1223(3) 0.43291(14) 0.81157(13) 0.0643(7) Uani d . 1 N
H3 0.1074 0.4453 0.8562 0.077 Uiso calc R 1 H
N4 0.3861(3) 0.58430(13) 0.74260(11) 0.0521(6) Uani d . 1 N
H4 0.3844 0.5676 0.6985 0.063 Uiso calc R 1 H
C1 0.1866(3) 0.62314(16) 0.51233(14) 0.0508(6) Uani d . 1 C
C2 0.1076(4) 0.63459(19) 0.45032(16) 0.0637(8) Uani d . 1 C
H2A 0.1099 0.6008 0.4098 0.076 Uiso calc R 1 H
C3 0.0224(4) 0.7061(2) 0.4580(2) 0.0818(10) Uani d . 1 C
H3A -0.0426 0.7284 0.4240 0.098 Uiso calc R 1 H
C4 0.0525(4) 0.7368(2) 0.5245(2) 0.0845(11) Uani d . 1 C
H4A 0.0114 0.7843 0.5441 0.101 Uiso calc R 1 H
C5 0.2983(3) 0.56371(16) 0.53443(13) 0.0477(6) Uani d . 1 C
C6 0.4475(3) 0.44499(16) 0.50510(15) 0.0514(6) Uani d . 1 C
H6 0.4541 0.4302 0.5564 0.062 Uiso calc R 1 H
C7 0.4417(3) 0.36659(16) 0.46033(15) 0.0562(7) Uani d . 1 C
H7A 0.5386 0.3398 0.4637 0.067 Uiso calc R 1 H
H7B 0.4266 0.3817 0.4101 0.067 Uiso calc R 1 H
C8 0.3211(3) 0.30440(17) 0.48120(16) 0.0602(8) Uani d . 1 C
H8 0.2238 0.3323 0.4818 0.072 Uiso calc R 1 H
C9 0.3155(5) 0.2362(2) 0.4257(2) 0.0909(12) Uani d . 1 C
H9A 0.4094 0.2074 0.4254 0.136 Uiso calc R 1 H
H9B 0.2973 0.2592 0.3787 0.136 Uiso calc R 1 H
H9C 0.2363 0.1987 0.4378 0.136 Uiso calc R 1 H
C10 0.3496(5) 0.2682(3) 0.5553(2) 0.0939(12) Uani d . 1 C
H10A 0.4485 0.2450 0.5568 0.141 Uiso calc R 1 H
H10B 0.2771 0.2260 0.5649 0.141 Uiso calc R 1 H
H10C 0.3412 0.3105 0.5912 0.141 Uiso calc R 1 H
C11 0.5869(3) 0.49241(19) 0.48417(18) 0.0605(8) Uani d . 1 C
C12 0.8494(4) 0.5019(3) 0.4993(3) 0.1268(19) Uani d . 1 C
H12A 0.8783 0.4839 0.4519 0.190 Uiso calc R 1 H
H12B 0.9243 0.4856 0.5337 0.190 Uiso calc R 1 H
H12C 0.8398 0.5606 0.4996 0.190 Uiso calc R 1 H
C13 0.2198(3) 0.47288(16) 0.76628(14) 0.0512(7) Uani d . 1 C
C14 0.2100(4) 0.4341(2) 0.70168(18) 0.0769(9) Uani d . 1 C
H14 0.2634 0.4474 0.6602 0.092 Uiso calc R 1 H
C15 0.1061(5) 0.3708(2) 0.7082(2) 0.0913(11) Uani d . 1 C
H15 0.0781 0.3344 0.6719 0.110 Uiso calc R 1 H
C16 0.0535(4) 0.3715(2) 0.7759(2) 0.0785(10) Uani d . 1 C
H16 -0.0178 0.3358 0.7950 0.094 Uiso calc R 1 H
C17 0.3105(3) 0.54096(15) 0.79258(14) 0.0480(6) Uani d . 1 C
C18 0.4704(3) 0.65785(15) 0.75956(15) 0.0513(7) Uani d . 1 C
H18 0.4957 0.6570 0.8111 0.062 Uiso calc R 1 H
C19 0.6155(3) 0.66454(17) 0.71609(17) 0.0612(7) Uani d . 1 C
H19A 0.5897 0.6665 0.6652 0.073 Uiso calc R 1 H
H19B 0.6632 0.7163 0.7281 0.073 Uiso calc R 1 H
C20 0.7287(4) 0.5965(2) 0.7271(2) 0.0742(9) Uani d . 1 C
H20 0.6838 0.5451 0.7100 0.089 Uiso calc R 1 H
C21 0.8666(5) 0.6139(4) 0.6809(3) 0.150(2) Uani d . 1 C
H21A 0.9237 0.6575 0.7024 0.225 Uiso calc R 1 H
H21B 0.8356 0.6299 0.6332 0.225 Uiso calc R 1 H
H21C 0.9273 0.5654 0.6779 0.225 Uiso calc R 1 H
C22 0.7721(7) 0.5851(4) 0.8033(2) 0.157(3) Uani d . 1 C
H22A 0.8407 0.5398 0.8071 0.236 Uiso calc R 1 H
H22B 0.6844 0.5738 0.8317 0.236 Uiso calc R 1 H
H22C 0.8195 0.6341 0.8208 0.236 Uiso calc R 1 H
C23 0.3784(4) 0.73326(16) 0.74453(15) 0.0570(7) Uani d . 1 C
C24 0.3699(5) 0.8775(2) 0.7626(3) 0.1181(17) Uani d . 1 C
H24A 0.3500 0.8828 0.7119 0.177 Uiso calc R 1 H
H24B 0.4370 0.9204 0.7777 0.177 Uiso calc R 1 H
H24C 0.2776 0.8819 0.7890 0.177 Uiso calc R 1 H

loop_
_atom_site_aniso_label
_atom_site_aniso_U_11
_atom_site_aniso_U_22
_atom_site_aniso_U_33
_atom_site_aniso_U_12
_atom_site_aniso_U_13
_atom_site_aniso_U_23
O1 0.0667(12) 0.0752(12) 0.0451(10) 0.0026(12) -0.0039(10) -0.0101(10)
O2 0.0781(15) 0.0708(13) 0.0760(14) -0.0155(12) 0.0070(13) 0.0101(12)
O3 0.0529(13) 0.0861(16) 0.144(2) -0.0094(12) -0.0202(15) 0.0242(16)
O4 0.0894(15) 0.0703(13) 0.0441(11) -0.0217(13) 0.0078(10) 0.0002(9)
O5 0.0761(15) 0.0736(14) 0.0831(15) 0.0146(12) -0.0180(13) -0.0089(12)
O6 0.0783(16) 0.0481(11) 0.145(2) -0.0027(12) -0.0233(16) -0.0101(14)
N1 0.0682(16) 0.0603(14) 0.0695(16) 0.0046(14) 0.0030(13) -0.0091(13)
N2 0.0506(13) 0.0531(13) 0.0491(13) 0.0015(11) -0.0074(10) -0.0060(11)
N3 0.0674(15) 0.0610(14) 0.0646(15) -0.0159(14) 0.0010(13) 0.0045(12)
N4 0.0676(15) 0.0489(12) 0.0399(11) -0.0092(12) 0.0010(11) -0.0016(10)
C1 0.0511(15) 0.0477(14) 0.0536(16) -0.0046(13) 0.0095(13) 0.0000(12)
C2 0.0641(19) 0.0695(19) 0.0574(17) 0.0049(16) 0.0001(15) 0.0059(15)
C3 0.079(2) 0.083(2) 0.083(2) 0.021(2) 0.0016(19) 0.021(2)
C4 0.088(2) 0.0621(19) 0.104(3) 0.020(2) 0.015(2) 0.007(2)
C5 0.0487(14) 0.0530(15) 0.0415(13) -0.0058(13) 0.0049(12) 0.0011(12)
C6 0.0510(15) 0.0529(15) 0.0502(15) 0.0002(13) 0.0010(12) 0.0021(12)
C7 0.0526(16) 0.0570(15) 0.0590(16) 0.0028(14) 0.0085(14) -0.0002(14)
C8 0.0547(16) 0.0540(16) 0.0720(19) -0.0023(14) 0.0055(15) -0.0003(15)
C9 0.112(3) 0.070(2) 0.091(3) -0.024(2) 0.009(2) -0.016(2)
C10 0.109(3) 0.091(3) 0.082(2) -0.033(2) 0.004(2) 0.014(2)
C11 0.0537(17) 0.0548(17) 0.073(2) -0.0023(14) -0.0029(15) -0.0039(16)
C12 0.054(2) 0.138(4) 0.188(5) -0.032(3) -0.006(3) -0.006(4)
C13 0.0530(16) 0.0498(14) 0.0507(16) -0.0019(13) 0.0007(13) 0.0042(12)
C14 0.078(2) 0.084(2) 0.069(2) -0.029(2) 0.0095(18) -0.0122(18)
C15 0.099(3) 0.090(2) 0.085(3) -0.034(2) -0.003(2) -0.024(2)
C16 0.071(2) 0.0688(19) 0.096(3) -0.0276(19) -0.001(2) 0.0043(19)
C17 0.0515(15) 0.0455(13) 0.0469(15) 0.0029(12) 0.0021(13) 0.0031(12)
C18 0.0602(17) 0.0473(14) 0.0465(14) -0.0081(14) -0.0023(13) 0.0006(12)
C19 0.0612(17) 0.0576(16) 0.0648(17) -0.0035(15) -0.0009(15) 0.0091(14)
C20 0.068(2) 0.0604(19) 0.094(2) -0.0003(17) -0.0008(19) -0.0073(18)
C21 0.088(3) 0.174(5) 0.188(6) 0.031(4) 0.046(4) 0.004(5)
C22 0.160(5) 0.200(6) 0.111(4) 0.104(5) -0.056(4) -0.003(4)
C23 0.0569(17) 0.0518(16) 0.0623(17) -0.0050(15) 0.0028(15) -0.0001(14)
C24 0.105(3) 0.0450(17) 0.204(5) 0.009(2) -0.010(4) -0.009(3)

loop_
_atom_type_symbol
_atom_type_description
_atom_type_scat_dispersion_real
_atom_type_scat_dispersion_imag
_atom_type_scat_source
C C 0.0033 0.0000 'International Tables Vol C Tables 4.2.6.8 and 6.1.1.4'
H H 0.0000 0.0000 'International Tables Vol C Tables 4.2.6.8 and 6.1.1.4'
N N 0.0061 0.0000 'International Tables Vol C Tables 4.2.6.8 and 6.1.1.4'
O O 0.0106 0.0000 'International Tables Vol C Tables 4.2.6.8 and 6.1.1.4'

loop_
_geom_angle_atom_site_label_1
_geom_angle_atom_site_label_2
_geom_angle_atom_site_label_3
_geom_angle
C11 O3 C12 116.0(3)
C23 O6 C24 117.4(3)
C4 N1 C1 109.4(3)
C4 N1 H1 125.3
C1 N1 H1 125.3
C5 N2 C6 119.2(2)
C5 N2 H2 120.4
C6 N2 H2 120.4
C16 N3 C13 110.0(3)
C16 N3 H3 125.0
C13 N3 H3 125.0
C17 N4 C18 123.1(2)
C17 N4 H4 118.5
C18 N4 H4 118.5
C2 C1 N1 107.0(3)
C2 C1 C5 133.4(3)
N1 C1 C5 119.5(3)
C1 C2 C3 108.0(3)
C1 C2 H2A 126.0
C3 C2 H2A 126.0
C4 C3 C2 107.0(3)
C4 C3 H3A 126.5
C2 C3 H3A 126.5
N1 C4 C3 108.6(3)
N1 C4 H4A 125.7
C3 C4 H4A 125.7
O1 C5 N2 119.9(3)
O1 C5 C1 121.6(2)
N2 C5 C1 118.5(2)
N2 C6 C11 109.9(2)
N2 C6 C7 111.8(2)
C11 C6 C7 108.4(2)
N2 C6 H6 108.9
C11 C6 H6 108.9
C7 C6 H6 108.9
C6 C7 C8 116.3(2)
C6 C7 H7A 108.2
C8 C7 H7A 108.2
C6 C7 H7B 108.2
C8 C7 H7B 108.2
H7A C7 H7B 107.4
C10 C8 C9 109.5(3)
C10 C8 C7 111.7(3)
C9 C8 C7 109.8(3)
C10 C8 H8 108.6
C9 C8 H8 108.6
C7 C8 H8 108.6
C8 C9 H9A 109.5
C8 C9 H9B 109.5
H9A C9 H9B 109.5
C8 C9 H9C 109.5
H9A C9 H9C 109.5
H9B C9 H9C 109.5
C8 C10 H10A 109.5
C8 C10 H10B 109.5
H10A C10 H10B 109.5
C8 C10 H10C 109.5
H10A C10 H10C 109.5
H10B C10 H10C 109.5
O2 C11 O3 124.8(3)
O2 C11 C6 124.3(3)
O3 C11 C6 110.9(3)
O3 C12 H12A 109.5
O3 C12 H12B 109.5
H12A C12 H12B 109.5
O3 C12 H12C 109.5
H12A C12 H12C 109.5
H12B C12 H12C 109.5
C14 C13 N3 106.1(3)
C14 C13 C17 133.3(3)
N3 C13 C17 120.6(2)
C13 C14 C15 108.2(3)
C13 C14 H14 125.9
C15 C14 H14 125.9
C16 C15 C14 108.0(3)
C16 C15 H15 126.0
C14 C15 H15 126.0
C15 C16 N3 107.8(3)
C15 C16 H16 126.1
N3 C16 H16 126.1
O4 C17 N4 121.6(3)
O4 C17 C13 121.7(2)
N4 C17 C13 116.6(2)
N4 C18 C23 110.6(2)
N4 C18 C19 112.6(2)
C23 C18 C19 107.9(2)
N4 C18 H18 108.5
C23 C18 H18 108.5
C19 C18 H18 108.5
C20 C19 C18 116.2(2)
C20 C19 H19A 108.2
C18 C19 H19A 108.2
C20 C19 H19B 108.2
C18 C19 H19B 108.2
H19A C19 H19B 107.4
C22 C20 C19 113.4(3)
C22 C20 C21 110.4(4)
C19 C20 C21 109.0(3)
C22 C20 H20 108.0
C19 C20 H20 108.0
C21 C20 H20 108.0
C20 C21 H21A 109.5
C20 C21 H21B 109.5
H21A C21 H21B 109.5
C20 C21 H21C 109.5
H21A C21 H21C 109.5
H21B C21 H21C 109.5
C20 C22 H22A 109.5
C20 C22 H22B 109.5
H22A C22 H22B 109.5
C20 C22 H22C 109.5
H22A C22 H22C 109.5
H22B C22 H22C 109.5
O5 C23 O6 123.6(3)
O5 C23 C18 126.0(3)
O6 C23 C18 110.4(3)
O6 C24 H24A 109.5
O6 C24 H24B 109.5
H24A C24 H24B 109.5
O6 C24 H24C 109.5
H24A C24 H24C 109.5
H24B C24 H24C 109.5

loop_
_geom_bond_atom_site_label_1
_geom_bond_atom_site_label_2
_geom_bond_distance
O1 C5 1.236(3)
O2 C11 1.202(4)
O3 C11 1.314(4)
O3 C12 1.471(4)
O4 C17 1.230(3)
O5 C23 1.200(4)
O6 C23 1.324(3)
O6 C24 1.453(4)
N1 C4 1.345(4)
N1 C1 1.369(4)
N1 H1 0.8600
N2 C5 1.350(3)
N2 C6 1.442(3)
N2 H2 0.8600
N3 C16 1.346(4)
N3 C13 1.372(4)
N3 H3 0.8600
N4 C17 1.345(3)
N4 C18 1.448(3)
N4 H4 0.8600
C1 C2 1.359(4)
C1 C5 1.448(4)
C2 C3 1.398(5)
C2 H2A 0.9300
C3 C4 1.355(5)
C3 H3A 0.9300
C4 H4A 0.9300
C6 C11 1.514(4)
C6 C7 1.523(4)
C6 H6 0.9800
C7 C8 1.527(4)
C7 H7A 0.9700
C7 H7B 0.9700
C8 C10 1.514(5)
C8 C9 1.514(4)
C8 H8 0.9800
C9 H9A 0.9600
C9 H9B 0.9600
C9 H9C 0.9600
C10 H10A 0.9600
C10 H10B 0.9600
C10 H10C 0.9600
C12 H12A 0.9600
C12 H12B 0.9600
C12 H12C 0.9600
C13 C14 1.355(4)
C13 C17 1.456(4)
C14 C15 1.391(5)
C14 H14 0.9300
C15 C16 1.338(5)
C15 H15 0.9300
C16 H16 0.9300
C18 C23 1.503(4)
C18 C19 1.528(4)
C18 H18 0.9800
C19 C20 1.513(4)
C19 H19A 0.9700
C19 H19B 0.9700
C20 C22 1.474(5)
C20 C21 1.525(6)
C20 H20 0.9800
C21 H21A 0.9600
C21 H21B 0.9600
C21 H21C 0.9600
C22 H22A 0.9600
C22 H22B 0.9600
C22 H22C 0.9600
C24 H24A 0.9600
C24 H24B 0.9600
C24 H24C 0.9600

loop_
_geom_hbond_atom_site_label_D
_geom_hbond_atom_site_label_H
_geom_hbond_atom_site_label_A
_geom_hbond_site_symmetry_A
_geom_hbond_distance_DH
_geom_hbond_distance_HA
_geom_hbond_distance_DA
_geom_hbond_angle_DHA
N1 H1 O5 . 0.86 2.228(3) 3.078(3) 169.8(3)
N2 H2 O4 2_564 0.86 2.139(3) 2.935(3) 153.7(3)
N3 H3 O2 2_564 0.86 2.347(3) 3.054(3) 139.8(3)
N4 H4 O1 . 0.86 2.045(3) 2.861(3) 158.1(3)

loop_
_cod_related_entry_id
_cod_related_entry_database
_cod_related_entry_code
1 ChemSpider 24734643
